data_7041035
loop_
_publ_author_name
'Canaj, Angelos B.'
'Siczek, Milosz'
'Otr\;eba, Marta'
'Lis, Tadeusz'
'Lorusso, Giulia'
'Evangelisti, Marco'
'Milios, Constantinos J.'

_publ_section_title
;
 Building 1D lanthanide chains and non-symmetrical [Ln2]
 &quot;triple-decker&quot; clusters using salen-type ligands: magnetic
 cooling and relaxation phenomena.
;
_journal_issue 46
_journal_name_full 'Dalton transactions (Cambridge, England : 2003)'
_journal_page_first 18591
_journal_page_last 18602
_journal_paper_doi 10.1039/c6dt02932a
_journal_volume 45
_journal_year 2016
_chemical_formula_moiety 'C25.25 H22.75 Gd N4.25 O3.25'
_chemical_formula_sum 'C25.25 H22.75 Gd N4.25 O3.25'
_chemical_formula_weight 594.98
_space_group_crystal_system orthorhombic
_space_group_IT_number 61
_space_group_name_Hall '-P 2ac 2ab'
_space_group_name_H-M_alt 'P b c a'
_symmetry_space_group_name_Hall '-P 2ac 2ab'
_symmetry_space_group_name_H-M 'P b c a'
_atom_sites_solution_hydrogens mixed
_audit_creation_method SHELXL-2014/7
_audit_update_record
;
2016-09-19 deposited with the CCDC.
2016-10-25 downloaded from the CCDC.
;
_cell_angle_alpha 90
_cell_angle_beta 90
_cell_angle_gamma 90
_cell_formula_units_Z 8
_cell_length_a 22.387(8)
_cell_length_b 7.560(3)
_cell_length_c 26.153(5)
_cell_measurement_reflns_used 1016
_cell_measurement_temperature 120(2)
_cell_measurement_theta_max 28.85
_cell_measurement_theta_min 2.95
_cell_volume 4426(3)
_computing_cell_refinement 'CrysAlisPRO, Oxford Diffraction Ltd.'
_computing_data_collection 'CrysAlisPRO, Oxford Diffraction Ltd.'
_computing_data_reduction 'CrysAlisPRO, Oxford Diffraction Ltd.'
_computing_structure_refinement 'SHELXL-2014/7 (Sheldrick, 2014)'
_computing_structure_solution 'SHELXS-97 (Sheldrick, 1990)'
_diffrn_ambient_temperature 120(2)
_diffrn_measured_fraction_theta_full 0.999
_diffrn_measured_fraction_theta_max 0.911
_diffrn_measurement_device_type 'Xcalibur R with Ruby CCD detector'
_diffrn_measurement_method '\w scans'
_diffrn_radiation_type MoK\a
_diffrn_radiation_wavelength 0.71073
_diffrn_reflns_av_R_equivalents 0.2038
_diffrn_reflns_av_unetI/netI 0.2686
_diffrn_reflns_Laue_measured_fraction_full 0.999
_diffrn_reflns_Laue_measured_fraction_max 0.911
_diffrn_reflns_limit_h_max 26
_diffrn_reflns_limit_h_min -28
_diffrn_reflns_limit_k_max 5
_diffrn_reflns_limit_k_min -10
_diffrn_reflns_limit_l_max 33
_diffrn_reflns_limit_l_min -33
_diffrn_reflns_number 19296
_diffrn_reflns_point_group_measured_fraction_full 0.999
_diffrn_reflns_point_group_measured_fraction_max 0.911
_diffrn_reflns_theta_full 25.500
_diffrn_reflns_theta_max 28.847
_diffrn_reflns_theta_min 2.949
_exptl_absorpt_coefficient_mu 3.035
_exptl_absorpt_correction_T_max 0.941
_exptl_absorpt_correction_T_min 0.566
_exptl_absorpt_correction_type analytical
_exptl_absorpt_process_details
;
CrysAlisPro, Agilent Technologies,
Version 1.171.36.21 (release 14-08-2012 CrysAlis171 .NET)
(compiled Sep 14 2012,17:21:16)
Analytical numeric absorption correction using a multifaceted crystal
            model based on expressions derived by R.C. Clark & J.S. Reid.
(Clark, R. C. & Reid, J. S. (1995). Acta Cryst. A51, 887-897)
;
_exptl_crystal_colour colourless
_exptl_crystal_density_diffrn 1.786
_exptl_crystal_description needle
_exptl_crystal_F_000 2352
_exptl_crystal_size_max 0.290
_exptl_crystal_size_mid 0.030
_exptl_crystal_size_min 0.020
_refine_diff_density_max 3.179
_refine_diff_density_min -1.938
_refine_diff_density_rms 0.294
_refine_ls_extinction_method none
_refine_ls_goodness_of_fit_ref 1.044
_refine_ls_hydrogen_treatment constr
_refine_ls_matrix_type full
_refine_ls_number_parameters 250
_refine_ls_number_reflns 5283
_refine_ls_number_restraints 1
_refine_ls_restrained_S_all 1.044
_refine_ls_R_factor_all 0.2338
_refine_ls_R_factor_gt 0.1073
_refine_ls_shift/su_max 0.003
_refine_ls_shift/su_mean 0.000
_refine_ls_structure_factor_coef Fsqd
_refine_ls_weighting_details 'w=1/[\s^2^(Fo^2^)+(0.0380P)^2^] where P=(Fo^2^+2Fc^2^)/3'
_refine_ls_weighting_scheme calc
_refine_ls_wR_factor_gt 0.1514
_refine_ls_wR_factor_ref 0.1948
_reflns_Friedel_coverage 0.000
_reflns_number_gt 2491
_reflns_number_total 5283
_reflns_threshold_expression 'I > 2\s(I)'
_cod_data_source_file c6dt02932a2.cif
_cod_data_source_block at2855a
_cod_depositor_comments 'Adding full bibliography for 7041030--7041035.cif.'
_cod_database_code 7041035
_shelx_shelxl_version_number 2014/7
_shelx_space_group_comment
;
The symmetry employed for this shelxl refinement is uniquely defined
by the following loop, which should always be used as a source of
symmetry information in preference to the above space-group names.
They are only intended as comments.
;
_shelx_estimated_absorpt_t_min 0.473
_shelx_estimated_absorpt_t_max 0.942

loop_
_space_group_symop_operation_xyz
'x, y, z'
'-x+1/2, -y, z+1/2'
'-x, y+1/2, -z+1/2'
'x+1/2, -y+1/2, -z'
'-x, -y, -z'
'x-1/2, y, -z-1/2'
'x, -y-1/2, z-1/2'
'-x-1/2, y-1/2, z'

loop_
_atom_site_label
_atom_site_type_symbol
_atom_site_fract_x
_atom_site_fract_y
_atom_site_fract_z
_atom_site_U_iso_or_equiv
_atom_site_adp_type
_atom_site_occupancy
_atom_site_site_symmetry_order
_atom_site_calc_flag
_atom_site_refinement_flags_posn
_atom_site_refinement_flags_adp
_atom_site_refinement_flags_occupancy
_atom_site_disorder_assembly
_atom_site_disorder_group
Gd Gd 0.71930(3) 0.44540(10) 0.58774(3) 0.0139(2) Uani 1 1 d . . . . .
O2A O 0.6613(4) 0.5595(14) 0.6503(3) 0.021(2) Uani 1 1 d . . . . .
C1A C 0.5569(6) 0.5081(18) 0.6396(5) 0.014(3) Uani 1 1 d . . . . .
C2A C 0.6062(5) 0.570(2) 0.6679(5) 0.013(3) Uiso 1 1 d . . . . .
C3A C 0.5977(6) 0.6435(19) 0.7164(5) 0.017(3) Uiso 1 1 d . . . . .
H3A H 0.6312 0.6871 0.7348 0.021 Uiso 1 1 calc R U . . .
C4A C 0.5422(6) 0.654(2) 0.7378(6) 0.026(4) Uani 1 1 d . . . . .
H4A H 0.5387 0.7020 0.7712 0.031 Uiso 1 1 calc R U . . .
C5A C 0.4345(6) 0.605(2) 0.7359(6) 0.026(4) Uiso 1 1 d . . . . .
H5A H 0.4313 0.6527 0.7694 0.032 Uiso 1 1 calc R U . . .
C6A C 0.3839(6) 0.547(2) 0.7122(6) 0.032(4) Uani 1 1 d . . . . .
H6A H 0.3461 0.5559 0.7285 0.039 Uiso 1 1 calc R U . . .
C7A C 0.3891(6) 0.473(2) 0.6634(7) 0.032(5) Uani 1 1 d . . . . .
H7A H 0.3545 0.4298 0.6465 0.038 Uiso 1 1 calc R U . . .
C8A C 0.4443(6) 0.462(2) 0.6391(6) 0.023(4) Uani 1 1 d . . . . .
H8A H 0.4468 0.4150 0.6055 0.028 Uiso 1 1 calc R U . . .
C9A C 0.4967(5) 0.5204(19) 0.6641(5) 0.016(4) Uani 1 1 d . . . . .
C10A C 0.4907(6) 0.5963(19) 0.7132(6) 0.018(4) Uani 1 1 d . . . . .
C11A C 0.5626(5) 0.4266(18) 0.5896(6) 0.015(3) Uani 1 1 d . . . . .
H11A H 0.5268 0.3821 0.5748 0.018 Uiso 1 1 calc R U . . .
N1A N 0.6097(5) 0.4080(14) 0.5634(4) 0.014(3) Uani 1 1 d . . . . .
C12A C 0.6024(6) 0.315(2) 0.5136(5) 0.018(4) Uani 1 1 d . . . . .
H12A H 0.5604 0.3251 0.5021 0.022 Uiso 1 1 calc R U . . .
H12B H 0.6119 0.1882 0.5178 0.022 Uiso 1 1 calc R U . . .
C12B C 0.6428(5) 0.394(2) 0.4741(5) 0.019(4) Uani 1 1 d . . . . .
H12C H 0.6408 0.3236 0.4422 0.023 Uiso 1 1 calc R U . . .
H12D H 0.6301 0.5164 0.4662 0.023 Uiso 1 1 calc R U . . .
N1B N 0.7051(5) 0.3938(15) 0.4945(4) 0.016(3) Uani 1 1 d . . . . .
C11B C 0.7457(6) 0.3669(19) 0.4610(6) 0.018(4) Uiso 1 1 d . . . . .
H11B H 0.7332 0.3449 0.4269 0.022 Uiso 1 1 calc R U . . .
O2B O 0.7945(3) 0.2500(12) 0.5569(4) 0.019(2) Uani 1 1 d . . . . .
C1B C 0.8108(6) 0.367(2) 0.4714(6) 0.020(4) Uiso 1 1 d . . . . .
C2B C 0.8308(6) 0.3100(19) 0.5201(5) 0.014(3) Uiso 1 1 d . . . . .
C3B C 0.8930(6) 0.3118(19) 0.5308(5) 0.017(4) Uiso 1 1 d . . . . .
H3B H 0.9065 0.2789 0.5639 0.020 Uiso 1 1 calc R U . . .
C4B C 0.9334(6) 0.359(2) 0.4948(6) 0.022(4) Uiso 1 1 d . . . . .
H4B H 0.9749 0.3533 0.5024 0.026 Uiso 1 1 calc R U . . .
C5B C 0.9563(6) 0.476(2) 0.4086(6) 0.027(4) Uiso 1 1 d . . . . .
H5B H 0.9977 0.4742 0.4166 0.032 Uiso 1 1 calc R U . . .
C6B C 0.9379(7) 0.533(2) 0.3618(6) 0.035(5) Uani 1 1 d . . . . .
H6B H 0.9665 0.5716 0.3374 0.042 Uiso 1 1 calc R U . . .
C7B C 0.8764(7) 0.536(2) 0.3495(6) 0.031(4) Uani 1 1 d . . . . .
H7B H 0.8640 0.5734 0.3165 0.037 Uiso 1 1 calc R U . . .
C8B C 0.8343(7) 0.485(2) 0.3852(6) 0.032(4) Uani 1 1 d . . . . .
H8B H 0.7930 0.4920 0.3772 0.038 Uiso 1 1 calc R U . . .
C9B C 0.8529(6) 0.422(2) 0.4342(5) 0.018(3) Uiso 1 1 d . . . . .
C10B C 0.9144(6) 0.4186(19) 0.4452(5) 0.016(3) Uiso 1 1 d . . . . .
N1 N 0.6904(10) 0.129(4) 0.5973(9) 0.010(4) Uiso 0.75 1 d . . P A 1
N2 N 0.6432(10) 0.083(4) 0.6187(8) 0.028(5) Uiso 0.75 1 d . . P A 1
N3 N 0.6010(7) 0.038(2) 0.6387(7) 0.036(5) Uani 0.75 1 d . . P A 1
O2 O 0.700(2) 0.126(9) 0.603(2) 0.010(4) Uiso 0.25 1 d D . P A 2
C2 C 0.647(3) 0.084(15) 0.631(3) 0.028(5) Uiso 0.25 1 d D . P A 2
H2A H 0.6390 0.1681 0.6587 0.043 Uiso 0.25 1 d R U P A 2
H2B H 0.6496 -0.0383 0.6445 0.043 Uiso 0.25 1 d R U P A 2
H2C H 0.6148 0.0901 0.6052 0.043 Uiso 0.25 1 d R U P A 2
O1 O 0.7673(4) 0.3454(13) 0.6702(4) 0.019(2) Uani 1 1 d . . . . .
H1 H 0.7935 0.2616 0.6663 0.029 Uiso 1 1 d R U . . .
C1 C 0.7351(6) 0.2895(19) 0.7139(6) 0.026(4) Uani 1 1 d . . . . .
H1A H 0.6982 0.3588 0.7169 0.039 Uiso 1 1 calc R U . . .
H1B H 0.7596 0.3074 0.7446 0.039 Uiso 1 1 calc R U . . .
H1C H 0.7251 0.1638 0.7106 0.039 Uiso 1 1 calc R U . . .

loop_
_atom_site_aniso_label
_atom_site_aniso_U_11
_atom_site_aniso_U_22
_atom_site_aniso_U_33
_atom_site_aniso_U_23
_atom_site_aniso_U_13
_atom_site_aniso_U_12
Gd 0.0146(4) 0.0130(4) 0.0140(4) -0.0010(4) 0.0003(3) 0.0013(4)
O2A 0.017(5) 0.022(6) 0.025(6) 0.008(6) -0.003(4) -0.003(6)
C1A 0.025(8) 0.006(8) 0.012(8) 0.004(6) 0.003(6) 0.002(6)
C4A 0.033(10) 0.023(9) 0.022(10) 0.011(8) 0.001(7) 0.015(8)
C6A 0.033(9) 0.034(11) 0.031(11) -0.005(10) 0.025(8) 0.007(10)
C7A 0.010(8) 0.023(11) 0.062(14) 0.011(10) 0.008(7) 0.005(8)
C8A 0.027(9) 0.010(9) 0.032(10) -0.003(8) 0.005(7) 0.005(8)
C9A 0.012(8) 0.020(10) 0.015(8) -0.001(7) 0.008(6) -0.001(7)
C10A 0.023(8) 0.012(9) 0.018(9) 0.001(7) 0.005(6) -0.002(7)
C11A 0.011(7) 0.011(8) 0.022(8) 0.010(8) -0.006(6) -0.007(7)
N1A 0.022(7) 0.007(7) 0.012(7) -0.002(5) 0.004(5) -0.007(5)
C12A 0.030(9) 0.010(9) 0.014(9) 0.004(7) 0.001(7) 0.004(7)
C12B 0.018(8) 0.021(10) 0.019(9) -0.005(7) -0.009(6) 0.007(7)
N1B 0.025(7) 0.018(7) 0.005(7) -0.003(5) -0.002(5) -0.007(5)
O2B 0.014(6) 0.006(5) 0.036(7) 0.001(5) 0.011(4) 0.003(4)
C6B 0.043(11) 0.031(12) 0.032(11) -0.003(10) 0.027(8) -0.019(10)
C7B 0.058(12) 0.015(10) 0.021(10) -0.006(8) 0.016(8) 0.012(10)
C8B 0.047(10) 0.032(12) 0.016(10) -0.007(8) -0.007(8) 0.009(9)
N3 0.029(10) 0.025(12) 0.055(14) -0.017(11) 0.015(9) -0.005(10)
O1 0.025(6) 0.013(6) 0.020(6) 0.007(5) 0.001(4) -0.003(5)
C1 0.040(11) 0.009(9) 0.030(11) 0.001(8) -0.001(7) 0.000(8)

loop_
_atom_type_symbol
_atom_type_description
_atom_type_scat_dispersion_real
_atom_type_scat_dispersion_imag
_atom_type_scat_source
C C 0.0033 0.0016 'International Tables Vol C Tables 4.2.6.8 and 6.1.1.4'
H H 0.0000 0.0000 'International Tables Vol C Tables 4.2.6.8 and 6.1.1.4'
N N 0.0061 0.0033 'International Tables Vol C Tables 4.2.6.8 and 6.1.1.4'
O O 0.0106 0.0060 'International Tables Vol C Tables 4.2.6.8 and 6.1.1.4'
Gd Gd -0.1653 3.9035 'International Tables Vol C Tables 4.2.6.8 and 6.1.1.4'

loop_
_geom_angle_atom_site_label_1
_geom_angle_atom_site_label_2
_geom_angle_atom_site_label_3
_geom_angle
_geom_angle_site_symmetry_1
_geom_angle_site_symmetry_3
O2A Gd O2 95.8(15) . 8_765
O2A Gd O2B 152.7(3) . .
O2 Gd O2B 82.5(15) 8_765 .
O2A Gd O2B 78.9(3) . 8_765
O2 Gd O2B 66.4(16) 8_765 8_765
O2B Gd O2B 124.0(3) . 8_765
O2A Gd N1 100.5(6) . 8_765
O2B Gd N1 78.7(6) . 8_765
O2B Gd N1 67.0(7) 8_765 8_765
O2A Gd O2 98.8(14) . .
O2 Gd O2 133.4(19) 8_765 .
O2B Gd O2 64.9(14) . .
O2B Gd O2 160.0(12) 8_765 .
O2A Gd N1B 134.1(3) . .
O2 Gd N1B 111.3(15) 8_765 .
O2B Gd N1B 70.2(3) . .
O2B Gd N1B 79.0(3) 8_765 .
N1 Gd N1B 107.0(6) 8_765 .
O2 Gd N1B 89.0(14) . .
O2A Gd N1 98.3(7) . .
O2B Gd N1 67.8(6) . .
O2B Gd N1 154.1(5) 8_765 .
N1 Gd N1 138.0(7) 8_765 .
N1B Gd N1 85.1(6) . .
O2A Gd O1 75.0(3) . .
O2 Gd O1 72.3(16) 8_765 .
O2B Gd O1 78.6(3) . .
O2B Gd O1 127.9(3) 8_765 .
N1 Gd O1 74.5(6) 8_765 .
O2 Gd O1 69.4(13) . .
N1B Gd O1 147.5(3) . .
N1 Gd O1 74.7(5) . .
O2A Gd N1A 70.8(3) . .
O2 Gd N1A 149.9(16) 8_765 .
O2B Gd N1A 121.8(3) . .
O2B Gd N1A 84.3(3) 8_765 .
N1 Gd N1A 151.3(7) 8_765 .
O2 Gd N1A 76.3(12) . .
N1B Gd N1A 67.4(4) . .
N1 Gd N1A 70.7(5) . .
O1 Gd N1A 126.1(3) . .
O2A Gd Gd 123.7(3) . 8_755
O2 Gd Gd 106.8(15) 8_765 8_755
O2B Gd Gd 34.4(2) . 8_755
O2B Gd Gd 157.4(2) 8_765 8_755
N1 Gd Gd 104.4(6) 8_765 8_755
O2 Gd Gd 31.5(13) . 8_755
N1B Gd Gd 84.1(3) . 8_755
N1 Gd Gd 35.5(5) . 8_755
O1 Gd Gd 64.7(2) . 8_755
N1A Gd Gd 103.0(2) . 8_755
O2A Gd Gd 80.7(3) . 8_765
O2 Gd Gd 34.3(16) 8_765 8_765
O2B Gd Gd 110.0(2) . 8_765
O2B Gd Gd 33.16(19) 8_765 8_765
N1 Gd Gd 36.0(6) 8_765 8_765
O2 Gd Gd 166.7(12) . 8_765
N1B Gd Gd 101.0(3) . 8_765
N1 Gd Gd 172.5(5) . 8_765
O1 Gd Gd 97.8(2) . 8_765
N1A Gd Gd 115.7(2) . 8_765
Gd Gd Gd 140.03(4) 8_755 8_765
C2A O2A Gd 144.4(9) . .
C2A C1A C11A 123.1(12) . .
C2A C1A C9A 117.4(13) . .
C11A C1A C9A 119.4(12) . .
O2A C2A C3A 117.9(12) . .
O2A C2A C1A 121.9(13) . .
C3A C2A C1A 120.2(12) . .
C4A C3A C2A 121.2(13) . .
C4A C3A H3A 119.4 . .
C2A C3A H3A 119.4 . .
C3A C4A C10A 123.3(15) . .
C3A C4A H4A 118.4 . .
C10A C4A H4A 118.4 . .
C6A C5A C10A 122.8(15) . .
C6A C5A H5A 118.6 . .
C10A C5A H5A 118.6 . .
C5A C6A C7A 118.3(13) . .
C5A C6A H6A 120.9 . .
C7A C6A H6A 120.8 . .
C8A C7A C6A 120.9(15) . .
C8A C7A H7A 119.5 . .
C6A C7A H7A 119.5 . .
C7A C8A C9A 120.4(15) . .
C7A C8A H8A 119.8 . .
C9A C8A H8A 119.8 . .
C8A C9A C10A 118.0(12) . .
C8A C9A C1A 122.0(13) . .
C10A C9A C1A 120.0(12) . .
C5A C10A C4A 122.6(15) . .
C5A C10A C9A 119.5(13) . .
C4A C10A C9A 117.9(13) . .
N1A C11A C1A 127.4(12) . .
N1A C11A H11A 116.3 . .
C1A C11A H11A 116.3 . .
C11A N1A C12A 115.7(12) . .
C11A N1A Gd 130.9(10) . .
C12A N1A Gd 112.1(8) . .
N1A C12A C12B 110.5(12) . .
N1A C12A H12A 109.5 . .
C12B C12A H12A 109.5 . .
N1A C12A H12B 109.5 . .
C12B C12A H12B 109.5 . .
H12A C12A H12B 108.1 . .
N1B C12B C12A 108.5(11) . .
N1B C12B H12C 110.0 . .
C12A C12B H12C 110.0 . .
N1B C12B H12D 110.0 . .
C12A C12B H12D 110.0 . .
H12C C12B H12D 108.4 . .
C11B N1B C12B 114.9(12) . .
C11B N1B Gd 127.2(10) . .
C12B N1B Gd 117.9(8) . .
N1B C11B C1B 125.0(14) . .
N1B C11B H11B 117.5 . .
C1B C11B H11B 117.5 . .
C2B O2B Gd 117.5(8) . .
C2B O2B Gd 129.0(8) . 8_755
Gd O2B Gd 112.4(3) . 8_755
C2B C1B C9B 119.7(13) . .
C2B C1B C11B 118.3(13) . .
C9B C1B C11B 122.0(14) . .
O2B C2B C1B 124.0(12) . .
O2B C2B C3B 117.1(12) . .
C1B C2B C3B 119.0(13) . .
C4B C3B C2B 121.3(14) . .
C4B C3B H3B 119.3 . .
C2B C3B H3B 119.3 . .
C3B C4B C10B 120.8(13) . .
C3B C4B H4B 119.6 . .
C10B C4B H4B 119.6 . .
C6B C5B C10B 120.4(14) . .
C6B C5B H5B 119.8 . .
C10B C5B H5B 119.8 . .
C5B C6B C7B 120.3(14) . .
C5B C6B H6B 119.8 . .
C7B C6B H6B 119.8 . .
C8B C7B C6B 120.4(16) . .
C8B C7B H7B 119.8 . .
C6B C7B H7B 119.8 . .
C7B C8B C9B 119.9(15) . .
C7B C8B H8B 120.0 . .
C9B C8B H8B 120.0 . .
C10B C9B C1B 120.4(13) . .
C10B C9B C8B 118.4(13) . .
C1B C9B C8B 121.2(13) . .
C9B C10B C5B 120.5(13) . .
C9B C10B C4B 118.7(12) . .
C5B C10B C4B 120.8(13) . .
N2 N1 Gd 126(2) . 8_755
N2 N1 Gd 122(2) . .
Gd N1 Gd 108.5(9) 8_755 .
N3 N2 N1 178(3) . .
C2 O2 Gd 127(6) . 8_755
C2 O2 Gd 117(6) . .
Gd O2 Gd 114(2) 8_755 .
O2 C2 H2A 112.8 . .
O2 C2 H2B 110.6 . .
H2A C2 H2B 109.8 . .
O2 C2 H2C 104.7 . .
H2A C2 H2C 109.4 . .
H2B C2 H2C 109.4 . .
C1 O1 Gd 124.2(8) . .
C1 O1 H1 102.8 . .
Gd O1 H1 113.9 . .
O1 C1 H1A 109.5 . .
O1 C1 H1B 109.5 . .
H1A C1 H1B 109.5 . .
O1 C1 H1C 109.5 . .
H1A C1 H1C 109.5 . .
H1B C1 H1C 109.5 . .

loop_
_geom_bond_atom_site_label_1
_geom_bond_atom_site_label_2
_geom_bond_distance
_geom_bond_site_symmetry_2
Gd O2A 2.260(9) .
Gd O2 2.30(6) 8_765
Gd O2B 2.380(8) .
Gd O2B 2.459(9) 8_765
Gd N1 2.46(2) 8_765
Gd O2 2.49(7) .
Gd N1B 2.491(11) .
Gd N1 2.49(3) .
Gd O1 2.526(9) .
Gd N1A 2.549(11) .
Gd Gd 4.0221(15) 8_755
Gd Gd 4.0222(15) 8_765
O2A C2A 1.321(14) .
C1A C2A 1.409(18) .
C1A C11A 1.451(18) .
C1A C9A 1.496(16) .
C2A C3A 1.395(17) .
C3A C4A 1.365(17) .
C3A H3A 0.9500 .
C4A C10A 1.391(19) .
C4A H4A 0.9500 .
C5A C6A 1.364(19) .
C5A C10A 1.390(18) .
C5A H5A 0.9500 .
C6A C7A 1.40(2) .
C6A H6A 0.9500 .
C7A C8A 1.392(18) .
C7A H7A 0.9500 .
C8A C9A 1.412(18) .
C8A H8A 0.9500 .
C9A C10A 1.414(18) .
C11A N1A 1.267(15) .
C11A H11A 0.9500 .
N1A C12A 1.489(16) .
C12A C12B 1.495(18) .
C12A H12A 0.9900 .
C12A H12B 0.9900 .
C12B N1B 1.494(15) .
C12B H12C 0.9900 .
C12B H12D 0.9900 .
N1B C11B 1.277(16) .
C11B C1B 1.482(17) .
C11B H11B 0.9500 .
O2B C2B 1.340(15) .
O2B Gd 2.459(9) 8_755
C1B C2B 1.417(18) .
C1B C9B 1.417(18) .
C2B C3B 1.421(17) .
C3B C4B 1.355(18) .
C3B H3B 0.9500 .
C4B C10B 1.436(18) .
C4B H4B 0.9500 .
C5B C6B 1.36(2) .
C5B C10B 1.408(19) .
C5B H5B 0.9500 .
C6B C7B 1.41(2) .
C6B H6B 0.9500 .
C7B C8B 1.38(2) .
C7B H7B 0.9500 .
C8B C9B 1.429(19) .
C8B H8B 0.9500 .
C9B C10B 1.406(17) .
N1 N2 1.24(2) .
N1 Gd 2.46(2) 8_755
N2 N3 1.13(3) .
O2 C2 1.42(2) .
O2 Gd 2.30(6) 8_755
C2 H2A 0.9885 .
C2 H2B 0.9920 .
C2 H2C 0.9852 .
O1 C1 1.417(15) .
O1 H1 0.8682 .
C1 H1A 0.9800 .
C1 H1B 0.9800 .
C1 H1C 0.9800 .

loop_
_geom_hbond_atom_site_label_D
_geom_hbond_atom_site_label_H
_geom_hbond_atom_site_label_A
_geom_hbond_distance_DH
_geom_hbond_distance_HA
_geom_hbond_distance_DA
_geom_hbond_angle_DHA
_geom_hbond_site_symmetry_A
O1 H1 O2A 0.87 1.88 2.738(14) 169.0 8_755
C1 H1A O2A 0.98 2.45 3.108(18) 123.9 .
C1 H1C O1 0.98 2.63 3.548(18) 155.1 8_755

loop_
_geom_torsion_atom_site_label_1
_geom_torsion_atom_site_label_2
_geom_torsion_atom_site_label_3
_geom_torsion_atom_site_label_4
_geom_torsion
_geom_torsion_site_symmetry_1
Gd O2A C2A C3A 169.8(11) .
Gd O2A C2A C1A -9(2) .
C11A C1A C2A O2A 0(2) .
C9A C1A C2A O2A 177.6(12) .
C11A C1A C2A C3A -178.4(13) .
C9A C1A C2A C3A -1(2) .
O2A C2A C3A C4A -177.7(13) .
C1A C2A C3A C4A 1(2) .
C2A C3A C4A C10A -1(2) .
C10A C5A C6A C7A 1(3) .
C5A C6A C7A C8A -1(3) .
C6A C7A C8A C9A 2(2) .
C7A C8A C9A C10A -3(2) .
C7A C8A C9A C1A 179.0(14) .
C2A C1A C9A C8A 179.9(14) .
C11A C1A C9A C8A -3(2) .
C2A C1A C9A C10A 2(2) .
C11A C1A C9A C10A 178.8(13) .
C6A C5A C10A C4A -179.1(15) .
C6A C5A C10A C9A -2(2) .
C3A C4A C10A C5A 178.9(14) .
C3A C4A C10A C9A 2(2) .
C8A C9A C10A C5A 3(2) .
C1A C9A C10A C5A -179.0(13) .
C8A C9A C10A C4A 179.9(13) .
C1A C9A C10A C4A -2(2) .
C2A C1A C11A N1A -4(2) .
C9A C1A C11A N1A 178.9(13) .
C1A C11A N1A C12A 178.7(13) .
C1A C11A N1A Gd 13(2) .
C11A N1A C12A C12B 143.8(12) .
Gd N1A C12A C12B -47.6(13) .
N1A C12A C12B N1B 53.6(15) .
C12A C12B N1B C11B 145.1(13) .
C12A C12B N1B Gd -35.0(14) .
C12B N1B C11B C1B 177.6(13) .
Gd N1B C11B C1B -2(2) .
N1B C11B C1B C2B 32(2) .
N1B C11B C1B C9B -148.8(15) .
Gd O2B C2B C1B -60.0(17) .
Gd O2B C2B C1B 107.2(15) 8_755
Gd O2B C2B C3B 121.3(11) .
Gd O2B C2B C3B -71.5(15) 8_755
C9B C1B C2B O2B -177.4(13) .
C11B C1B C2B O2B 2(2) .
C9B C1B C2B C3B 1(2) .
C11B C1B C2B C3B -179.3(13) .
O2B C2B C3B C4B 175.7(14) .
C1B C2B C3B C4B -3(2) .
C2B C3B C4B C10B 3(2) .
C10B C5B C6B C7B 0(2) .
C5B C6B C7B C8B 2(2) .
C6B C7B C8B C9B -3(2) .
C2B C1B C9B C10B 0(2) .
C11B C1B C9B C10B -179.2(13) .
C2B C1B C9B C8B -178.3(14) .
C11B C1B C9B C8B 2(2) .
C7B C8B C9B C10B 2(2) .
C7B C8B C9B C1B -179.5(15) .
C1B C9B C10B C5B -178.8(14) .
C8B C9B C10B C5B 0(2) .
C1B C9B C10B C4B 0(2) .
C8B C9B C10B C4B 178.5(14) .
C6B C5B C10B C9B -1(2) .
C6B C5B C10B C4B -179.4(15) .
C3B C4B C10B C9B -2(2) .
C3B C4B C10B C5B 177.0(14) .
